data_4071168
loop_
_publ_author_name
'Wei, Wei'
'Qin, Yuancheng'
'Luo, Meiming'
'Xia, Pingfang'
'Wong, Man Shing'

_publ_section_title
;
 Synthesis, Structure, and Catalytic Activity of Palladium(II) Complexes
 of New CNC Pincer-Type N-Heterocyclic Carbene Ligands
;
_journal_issue 10
_journal_name_full Organometallics
_journal_page_first 2268
_journal_paper_doi 10.1021/om800007s
_journal_volume 27
_journal_year 2008
_chemical_formula_sum 'C34 H30 Cl N5 Pd'
_chemical_formula_weight 650.48
_chemical_name_systematic
; 
 ? 
;
_space_group_IT_number 15
_symmetry_cell_setting monoclinic
_symmetry_space_group_name_Hall '-C 2yc'
_symmetry_space_group_name_H-M 'C 1 2/c 1'
_atom_sites_solution_hydrogens geom
_atom_sites_solution_primary direct
_atom_sites_solution_secondary difmap
_audit_creation_method SHELXL-97
_cell_angle_alpha 90.00
_cell_angle_beta 100.79(3)
_cell_angle_gamma 90.00
_cell_formula_units_Z 4
_cell_length_a 16.337(4)
_cell_length_b 9.571(3)
_cell_length_c 18.747(9)
_cell_measurement_reflns_used 25
_cell_measurement_temperature 294(2)
_cell_measurement_theta_max 7.57
_cell_measurement_theta_min 4.41
_cell_volume 2879.5(18)
_computing_structure_refinement 'SHELXL-97 (Sheldrick, 1997)'
_computing_structure_solution 'SHELXS-97 (Sheldrick, 1997)'
_diffrn_ambient_temperature 294(2)
_diffrn_measured_fraction_theta_full 0.989
_diffrn_measured_fraction_theta_max 0.989
_diffrn_measurement_device_type CAD4
_diffrn_measurement_method Omega/2-Theta
_diffrn_radiation_monochromator graphite
_diffrn_radiation_source 'fine-focus sealed tube'
_diffrn_radiation_type MoK\a
_diffrn_radiation_wavelength 0.71073
_diffrn_reflns_av_R_equivalents 0.0070
_diffrn_reflns_av_sigmaI/netI 0.0545
_diffrn_reflns_limit_h_max 19
_diffrn_reflns_limit_h_min -19
_diffrn_reflns_limit_k_max 11
_diffrn_reflns_limit_k_min 0
_diffrn_reflns_limit_l_max 22
_diffrn_reflns_limit_l_min -9
_diffrn_reflns_number 2864
_diffrn_reflns_theta_full 25.50
_diffrn_reflns_theta_max 25.50
_diffrn_reflns_theta_min 2.48
_diffrn_standards_decay_% 0.346
_diffrn_standards_interval_count 300
_diffrn_standards_number 3
_exptl_absorpt_coefficient_mu 0.770
_exptl_absorpt_correction_type none
_exptl_crystal_colour yellow
_exptl_crystal_density_diffrn 1.500
_exptl_crystal_density_method 'not measured'
_exptl_crystal_description block
_exptl_crystal_F_000 1328
_exptl_crystal_size_max 0.25
_exptl_crystal_size_mid 0.25
_exptl_crystal_size_min 0.13
_refine_diff_density_max 0.542
_refine_diff_density_min -0.462
_refine_diff_density_rms 0.083
_refine_ls_extinction_method none
_refine_ls_goodness_of_fit_ref 1.038
_refine_ls_hydrogen_treatment constr
_refine_ls_matrix_type full
_refine_ls_number_parameters 191
_refine_ls_number_reflns 2685
_refine_ls_number_restraints 0
_refine_ls_restrained_S_all 1.038
_refine_ls_R_factor_all 0.0694
_refine_ls_R_factor_gt 0.0356
_refine_ls_shift/su_max 0.000
_refine_ls_shift/su_mean 0.000
_refine_ls_structure_factor_coef Fsqd
_refine_ls_weighting_details 'w=1/[\s^2^(Fo^2^)+(0.0422P)^2^+0.0000P] where P=(Fo^2^+2Fc^2^)/3'
_refine_ls_weighting_scheme calc
_refine_ls_wR_factor_gt 0.0786
_refine_ls_wR_factor_ref 0.0871
_reflns_number_gt 1983
_reflns_number_total 2685
_reflns_threshold_expression >2sigma(I)
_cod_data_source_file om800007s-file004.cif
_cod_data_source_block cd4
_cod_depositor_comments
;
The following automatic conversions were performed:

'_symmetry_cell_setting' value 'Monoclinic' changed to 'monoclinic'
according to /home/saulius/struct/CIF-dictionaries/cif_core.dic
dictionary named 'cif_core.dic' version 2.4.1 from 2010-06-29.

Automatic conversion script
Id: cif_fix_values 1715 2011-07-08 13:25:40Z adriana 

The following automatic conversions were performed:

'_refine_ls_weighting_scheme' value 'calc
w=1/[\s^2^(Fo^2^)+(0.0422P)^2^+0.0000P] where P=(Fo^2^+2Fc^2^)/3' was
changed to 'calc'. New tag '_refine_ls_weighting_details' was
created. The value of the new tag was set to
'w=1/[\s^2^(Fo^2^)+(0.0422P)^2^+0.0000P] where P=(Fo^2^+2Fc^2^)/3'.

Automatic conversion script
Id: cif_fix_values 3143 2015-03-26 13:38:13Z robertas 
;
_cod_original_cell_volume 2879.6(18)
_cod_original_sg_symbol_H-M 'C 2/c'
_cod_database_code 4071168

loop_
_symmetry_equiv_pos_as_xyz
'x, y, z'
'x, -y, z+1/2'
'x+1/2, y+1/2, z'
'x+1/2, -y+1/2, z+1/2'
'-x, -y, -z'
'-x, y, -z-1/2'
'-x+1/2, -y+1/2, -z'
'-x+1/2, y+1/2, -z-1/2'

loop_
_atom_site_label
_atom_site_type_symbol
_atom_site_fract_x
_atom_site_fract_y
_atom_site_fract_z
_atom_site_U_iso_or_equiv
_atom_site_adp_type
_atom_site_occupancy
_atom_site_calc_flag
_atom_site_refinement_flags
Pd1 Pd 0.5000 0.85328(4) 0.2500 0.03144(14) Uani 1 d S
Cl1 Cl 0.5000 0.61103(15) 0.2500 0.0686(5) Uani 1 d S
N3 N 0.6712(2) 0.7970(3) 0.34937(17) 0.0391(8) Uani 1 d .
C8 C 0.5987(2) 0.8677(4) 0.33104(18) 0.0340(8) Uani 1 d .
C16 C 0.4680(2) 1.1372(4) 0.05298(19) 0.0396(9) Uani 1 d .
H16 H 0.4437 1.0943 0.0096 0.048 Uiso 1 calc R
C12 C 0.4982(2) 1.1336(4) 0.18499(17) 0.0307(8) Uani 1 d .
N1 N 0.5000 1.0629(4) 0.2500 0.0337(10) Uani 1 d S
N2 N 0.60200(18) 0.9673(3) 0.38346(16) 0.0345(7) Uani 1 d .
C9 C 0.7183(2) 0.8505(5) 0.4130(2) 0.0468(10) Uani 1 d .
H9 H 0.7702 0.8185 0.4365 0.056 Uiso 1 calc R
C11 C 0.4570(2) 1.0786(4) 0.11845(18) 0.0319(8) Uani 1 d .
C6 C 0.7285(2) 0.5570(4) 0.3395(2) 0.0366(8) Uani 1 d .
C1 C 0.6762(3) 0.4808(4) 0.3751(2) 0.0460(10) Uani 1 d .
H1 H 0.6243 0.5168 0.3789 0.055 Uiso 1 calc R
C4 C 0.8289(3) 0.3713(4) 0.3639(2) 0.0516(11) Uani 1 d .
H4 H 0.8807 0.3352 0.3600 0.062 Uiso 1 calc R
C15 C 0.5144(3) 1.2577(4) 0.0508(2) 0.0427(10) Uani 1 d .
C2 C 0.7002(3) 0.3523(5) 0.4048(2) 0.0538(11) Uani 1 d .
H2 H 0.6648 0.3029 0.4292 0.065 Uiso 1 calc R
C13 C 0.5424(2) 1.2588(4) 0.1812(2) 0.0375(9) Uani 1 d .
H13 H 0.5677 1.3021 0.2241 0.045 Uiso 1 calc R
C10 C 0.6754(2) 0.9557(4) 0.4339(2) 0.0454(10) Uani 1 d .
H10 H 0.6917 1.0114 0.4748 0.055 Uiso 1 calc R
C7 C 0.7018(3) 0.6934(4) 0.3033(2) 0.0468(10) Uani 1 d .
H7A H 0.7487 0.7332 0.2855 0.056 Uiso 1 calc R
H7B H 0.6582 0.6753 0.2616 0.056 Uiso 1 calc R
C14 C 0.5492(2) 1.3186(4) 0.1163(2) 0.0407(9) Uani 1 d .
H14 H 0.5780 1.4024 0.1162 0.049 Uiso 1 calc R
C5 C 0.8046(2) 0.5002(4) 0.3348(2) 0.0451(10) Uani 1 d .
H5 H 0.8406 0.5501 0.3113 0.054 Uiso 1 calc R
C3 C 0.7766(3) 0.2960(5) 0.3988(2) 0.0551(12) Uani 1 d .
H3 H 0.7923 0.2084 0.4181 0.066 Uiso 1 calc R
C17 C 0.5276(3) 1.3179(4) -0.0214(2) 0.0605(13) Uani 1 d .
H17A H 0.5415 1.2439 -0.0516 0.091 Uiso 1 calc R
H17B H 0.5723 1.3846 -0.0128 0.091 Uiso 1 calc R
H17C H 0.4775 1.3631 -0.0453 0.091 Uiso 1 calc R

loop_
_atom_site_aniso_label
_atom_site_aniso_U_11
_atom_site_aniso_U_22
_atom_site_aniso_U_33
_atom_site_aniso_U_23
_atom_site_aniso_U_13
_atom_site_aniso_U_12
Pd1 0.0397(2) 0.0275(2) 0.0254(2) 0.000 0.00163(15) 0.000
Cl1 0.0773(12) 0.0313(8) 0.0809(12) 0.000 -0.0270(9) 0.000
N3 0.0405(18) 0.0393(17) 0.0362(18) 0.0044(14) 0.0041(15) 0.0030(15)
C8 0.042(2) 0.0305(18) 0.0296(18) 0.0030(16) 0.0060(15) -0.0002(17)
C16 0.052(2) 0.040(2) 0.0276(18) -0.0001(18) 0.0073(16) 0.014(2)
C12 0.0374(19) 0.0315(18) 0.0246(17) 0.0023(15) 0.0090(14) 0.0085(16)
N1 0.049(3) 0.025(2) 0.025(2) 0.000 0.0014(19) 0.000
N2 0.0380(17) 0.0329(16) 0.0301(16) 0.0009(13) 0.0000(13) -0.0036(13)
C9 0.037(2) 0.051(2) 0.045(2) 0.006(2) -0.0099(17) -0.005(2)
C11 0.038(2) 0.0312(19) 0.0271(19) 0.0022(15) 0.0064(15) 0.0046(16)
C6 0.041(2) 0.0356(19) 0.033(2) -0.0023(17) 0.0061(16) -0.0001(17)
C1 0.040(2) 0.057(3) 0.041(2) 0.005(2) 0.0077(19) 0.000(2)
C4 0.054(3) 0.053(3) 0.047(2) -0.005(2) 0.010(2) 0.013(2)
C15 0.058(3) 0.037(2) 0.037(2) 0.0046(17) 0.0179(19) 0.0122(19)
C2 0.059(3) 0.054(3) 0.048(2) 0.010(2) 0.008(2) -0.020(3)
C13 0.043(2) 0.036(2) 0.035(2) 0.0010(16) 0.0104(17) -0.0011(17)
C10 0.050(2) 0.043(2) 0.037(2) -0.0001(19) -0.0077(19) -0.007(2)
C7 0.051(2) 0.052(2) 0.040(2) 0.0075(19) 0.0156(19) 0.0089(19)
C14 0.048(2) 0.031(2) 0.046(2) 0.0024(17) 0.0164(18) 0.0032(16)
C5 0.043(2) 0.047(2) 0.047(2) -0.0001(19) 0.0142(19) -0.0041(19)
C3 0.073(3) 0.037(2) 0.050(3) 0.001(2) -0.001(2) 0.010(2)
C17 0.096(4) 0.048(3) 0.044(3) 0.008(2) 0.027(3) 0.008(2)

loop_
_atom_type_symbol
_atom_type_description
_atom_type_scat_dispersion_real
_atom_type_scat_dispersion_imag
_atom_type_scat_source
C C 0.0033 0.0016 'International Tables Vol C Tables 4.2.6.8 and 6.1.1.4'
H H 0.0000 0.0000 'International Tables Vol C Tables 4.2.6.8 and 6.1.1.4'
N N 0.0061 0.0033 'International Tables Vol C Tables 4.2.6.8 and 6.1.1.4'
Cl Cl 0.1484 0.1585 'International Tables Vol C Tables 4.2.6.8 and 6.1.1.4'
Pd Pd -1.1770 1.0070 'International Tables Vol C Tables 4.2.6.8 and 6.1.1.4'

loop_
_geom_angle_atom_site_label_1
_geom_angle_atom_site_label_2
_geom_angle_atom_site_label_3
_geom_angle
_geom_angle_site_symmetry_1
_geom_angle_site_symmetry_3
C8 Pd1 C8 172.1(2) 6_656 .
C8 Pd1 N1 86.04(10) 6_656 .
C8 Pd1 N1 86.04(10) . .
C8 Pd1 Cl1 93.96(10) 6_656 .
C8 Pd1 Cl1 93.96(10) . .
N1 Pd1 Cl1 180.0 . .
C8 N3 C9 110.6(3) . .
C8 N3 C7 124.7(3) . .
C9 N3 C7 124.1(3) . .
N3 C8 N2 104.6(3) . .
N3 C8 Pd1 134.5(3) . .
N2 C8 Pd1 120.9(3) . .
C15 C16 C11 121.6(3) . .
C15 C16 H16 119.2 . .
C11 C16 H16 119.2 . .
N1 C12 C11 121.6(3) . .
N1 C12 C13 122.1(3) . .
C11 C12 C13 116.1(3) . .
C12 N1 C12 121.7(4) . 6_656
C12 N1 Pd1 119.2(2) . .
C12 N1 Pd1 119.2(2) 6_656 .
C8 N2 C10 110.4(3) . .
C8 N2 C11 124.5(3) . 6_656
C10 N2 C11 124.7(3) . 6_656
C10 C9 N3 107.1(3) . .
C10 C9 H9 126.4 . .
N3 C9 H9 126.4 . .
C16 C11 C12 120.8(3) . .
C16 C11 N2 118.4(3) . 6_656
C12 C11 N2 120.6(3) . 6_656
C5 C6 C1 118.0(4) . .
C5 C6 C7 120.3(3) . .
C1 C6 C7 121.5(3) . .
C2 C1 C6 120.6(4) . .
C2 C1 H1 119.7 . .
C6 C1 H1 119.7 . .
C3 C4 C5 120.0(4) . .
C3 C4 H4 120.0 . .
C5 C4 H4 120.0 . .
C14 C15 C16 117.5(3) . .
C14 C15 C17 121.7(4) . .
C16 C15 C17 120.7(4) . .
C1 C2 C3 120.6(4) . .
C1 C2 H2 119.7 . .
C3 C2 H2 119.7 . .
C14 C13 C12 121.9(4) . .
C14 C13 H13 119.1 . .
C12 C13 H13 119.1 . .
C9 C10 N2 107.3(3) . .
C9 C10 H10 126.4 . .
N2 C10 H10 126.4 . .
N3 C7 C6 115.2(3) . .
N3 C7 H7A 108.5 . .
C6 C7 H7A 108.5 . .
N3 C7 H7B 108.5 . .
C6 C7 H7B 108.5 . .
H7A C7 H7B 107.5 . .
C13 C14 C15 121.7(4) . .
C13 C14 H14 119.2 . .
C15 C14 H14 119.2 . .
C6 C5 C4 121.6(4) . .
C6 C5 H5 119.2 . .
C4 C5 H5 119.2 . .
C4 C3 C2 119.1(4) . .
C4 C3 H3 120.5 . .
C2 C3 H3 120.5 . .
C15 C17 H17A 109.5 . .
C15 C17 H17B 109.5 . .
H17A C17 H17B 109.5 . .
C15 C17 H17C 109.5 . .
H17A C17 H17C 109.5 . .
H17B C17 H17C 109.5 . .

loop_
_geom_bond_atom_site_label_1
_geom_bond_atom_site_label_2
_geom_bond_distance
_geom_bond_site_symmetry_2
Pd1 C8 2.002(3) 6_656
Pd1 C8 2.002(4) .
Pd1 N1 2.006(4) .
Pd1 Cl1 2.3187(16) .
N3 C8 1.352(4) .
N3 C9 1.391(5) .
N3 C7 1.463(5) .
C8 N2 1.363(4) .
C16 C15 1.385(5) .
C16 C11 1.392(5) .
C16 H16 0.9300 .
C12 N1 1.390(4) .
C12 C11 1.404(5) .
C12 C13 1.407(5) .
N1 C12 1.390(4) 6_656
N2 C10 1.386(5) .
N2 C11 1.432(4) 6_656
C9 C10 1.327(6) .
C9 H9 0.9300 .
C11 N2 1.432(4) 6_656
C6 C5 1.375(5) .
C6 C1 1.386(5) .
C6 C7 1.499(5) .
C1 C2 1.377(6) .
C1 H1 0.9300 .
C4 C3 1.373(6) .
C4 C5 1.378(6) .
C4 H4 0.9300 .
C15 C14 1.381(6) .
C15 C17 1.523(5) .
C2 C3 1.383(6) .
C2 H2 0.9300 .
C13 C14 1.370(5) .
C13 H13 0.9300 .
C10 H10 0.9300 .
C7 H7A 0.9700 .
C7 H7B 0.9700 .
C14 H14 0.9300 .
C5 H5 0.9300 .
C3 H3 0.9300 .
C17 H17A 0.9600 .
C17 H17B 0.9600 .
C17 H17C 0.9600 .
